data_2203966
loop_
_publ_author_name
'Foces-Foces, C.'

_publ_section_title
;
 Self-assembly of 4,6-dipiperidino-1,3,5-triazin-2(1<i>H</i>)-one
;
_journal_issue 7
_journal_name_full 'Acta Crystallographica Section E'
_journal_page_first o1159
_journal_page_last o1161
_journal_paper_doi 10.1107/S1600536804013066
_journal_volume 60
_journal_year 2004
_chemical_formula_iupac 'C13 H21 N5 O'
_chemical_formula_moiety 'C13 H21 N5 O'
_chemical_formula_sum 'C13 H21 N5 O'
_chemical_formula_weight 263.35
_chemical_melting_point 477
_chemical_name_systematic
;
4,6-dipiperidino-1,3,5-triazin-2(1H)-one
;
_space_group_IT_number 14
_symmetry_cell_setting monoclinic
_symmetry_space_group_name_Hall '-P 2yn'
_symmetry_space_group_name_H-M 'P 1 21/n 1'
_atom_sites_solution_hydrogens geom
_atom_sites_solution_primary direct
_atom_sites_solution_secondary difmap
_audit_creation_method SHELXL-97
_cell_angle_alpha 90.00
_cell_angle_beta 114.040(16)
_cell_angle_gamma 90.00
_cell_formula_units_Z 4
_cell_length_a 11.449(2)
_cell_length_b 11.2395(17)
_cell_length_c 11.918(3)
_cell_measurement_reflns_used 32
_cell_measurement_temperature 293(2)
_cell_measurement_theta_max 45
_cell_measurement_theta_min 2
_cell_volume 1400.6(5)
_computing_cell_refinement 'LSUCRE (Appleman, 1984)'
_computing_data_collection 'XRD3000-S (Seifert, 1996)'
_computing_data_reduction reference?
_computing_molecular_graphics 'XTAL3.6 (Hall et al., 1999)'
_computing_publication_material reference?
_computing_structure_refinement 'SHELXL97 (Sheldrick, 1997)'
_computing_structure_solution 'SIR97 (Altomare et al., 1999)'
_diffrn_ambient_temperature 293(2)
_diffrn_measured_fraction_theta_full 0.857
_diffrn_measured_fraction_theta_max 0.857
_diffrn_measurement_device_type 'four-circle diffractometer'
_diffrn_measurement_method '\w/2\q scans'
_diffrn_radiation_monochromator graphite
_diffrn_radiation_source 'fine-focus sealed tube'
_diffrn_radiation_type CuK\a
_diffrn_radiation_wavelength 1.54180
_diffrn_reflns_av_R_equivalents 0.017
_diffrn_reflns_av_sigmaI/netI 0.041
_diffrn_reflns_limit_h_max 12
_diffrn_reflns_limit_h_min -13
_diffrn_reflns_limit_k_max 12
_diffrn_reflns_limit_k_min 0
_diffrn_reflns_limit_l_max 13
_diffrn_reflns_limit_l_min 0
_diffrn_reflns_number 2390
_diffrn_reflns_theta_full 66.7
_diffrn_reflns_theta_max 66.7
_diffrn_reflns_theta_min 4.5
_diffrn_standards_decay_% 5
_diffrn_standards_interval_time 100
_diffrn_standards_number 2
_exptl_absorpt_coefficient_mu 0.67
_exptl_absorpt_correction_type none
_exptl_crystal_colour colourless
_exptl_crystal_density_diffrn 1.249
_exptl_crystal_density_method 'not measured'
_exptl_crystal_description prism
_exptl_crystal_F_000 568
_exptl_crystal_size_max 0.40
_exptl_crystal_size_mid 0.23
_exptl_crystal_size_min 0.17
_refine_diff_density_max 0.41
_refine_diff_density_min -0.20
_refine_ls_extinction_coef 0.0018(5)
_refine_ls_extinction_expression Fc^*^=kFc[1+0.001xFc^2^\l^3^/sin(2\q)]^-1/4^
_refine_ls_extinction_method SHELXL97
_refine_ls_goodness_of_fit_ref 1.05
_refine_ls_hydrogen_treatment mixed
_refine_ls_matrix_type full
_refine_ls_number_parameters 176
_refine_ls_number_reflns 2130
_refine_ls_number_restraints 0
_refine_ls_restrained_S_all 1.05
_refine_ls_R_factor_all 0.148
_refine_ls_R_factor_gt 0.081
_refine_ls_shift/su_max 0.001
_refine_ls_shift/su_mean 0.000
_refine_ls_structure_factor_coef Fsqd
_refine_ls_weighting_details 'calc w=1/[\s^2^(Fo^2^)+(0.0742P)^2^+1.7012P] where P=(Fo^2^+2Fc^2^)/3'
_refine_ls_weighting_scheme calc
_refine_ls_wR_factor_gt 0.180
_refine_ls_wR_factor_ref 0.218
_reflns_number_gt 1170
_reflns_number_total 2130
_reflns_threshold_expression I>2\s(I)
_cod_data_source_file ya6207.cif
_cod_data_source_block I
_cod_depositor_comments
;
The following automatic conversions were performed:
'_symmetry_cell_setting' value 'Monoclinic' changed to 'monoclinic'
according to '/home/saulius/struct/CIF-dictionaries/cif_core.dic'
dictionary named 'cif_core.dic' version 2.4.1 from 2010-06-29.

Automatic conversion script
Id: cif_fix_enum 1527 2010-12-29 10:47:43Z saulius 

The following automatic conversions were performed:

'_symmetry_cell_setting' value 'Monoclinic' changed to 'monoclinic'
according to /home/saulius/struct/CIF-dictionaries/cif_core.dic
dictionary named 'cif_core.dic' version 2.4.1 from 2010-06-29.

Automatic conversion script
Id: cif_fix_values 1715 2011-07-08 13:25:40Z adriana 
;
_cod_original_sg_symbol_H-M 'P 21/n'
_cod_database_code 2203966
_cod_database_fobs_code 2203966

loop_
_symmetry_equiv_pos_as_xyz
'x, y, z'
'-x+1/2, y+1/2, -z+1/2'
'-x, -y, -z'
'x-1/2, -y-1/2, z-1/2'

loop_
_atom_site_label
_atom_site_fract_x
_atom_site_fract_y
_atom_site_fract_z
_atom_site_U_iso_or_equiv
_atom_site_adp_type
_atom_site_calc_flag
_atom_site_refinement_flags
_atom_site_occupancy
_atom_site_type_symbol
N3 0.2848(3) 0.3841(4) 0.0402(4) 0.0616(11) Uani d . 1 N
C4 0.3901(4) 0.4477(5) 0.1083(4) 0.0577(13) Uani d . 1 C
N5 0.3941(3) 0.5598(3) 0.1490(3) 0.0564(11) Uani d . 1 N
C6 0.2825(4) 0.6128(4) 0.1193(4) 0.0533(12) Uani d . 1 C
N1 0.1716(3) 0.5544(4) 0.0504(4) 0.0588(12) Uani d . 1 N
H1 0.104(4) 0.581(4) 0.036(5) 0.071 Uiso d . 1 H
C2 0.1732(4) 0.4371(5) 0.0132(4) 0.0547(12) Uani d . 1 C
N7 0.5030(3) 0.3921(4) 0.1385(4) 0.0760(14) Uani d . 1 N
C8 0.5151(5) 0.2773(5) 0.0860(6) 0.0894(19) Uani d . 1 C
H81 0.4321 0.2387 0.0516 0.107 Uiso calc R 1 H
H82 0.5421 0.2906 0.0197 0.107 Uiso calc R 1 H
C9 0.6048(5) 0.2004(5) 0.1750(6) 0.0903(19) Uani d . 1 C
H91 0.6167 0.1299 0.1339 0.108 Uiso calc R 1 H
H92 0.5698 0.1752 0.2329 0.108 Uiso calc R 1 H
C10 0.7336(5) 0.2585(5) 0.2452(6) 0.0912(19) Uani d . 1 C
H101 0.7870 0.2064 0.3109 0.109 Uiso calc R 1 H
H102 0.7761 0.2717 0.1904 0.109 Uiso calc R 1 H
C11 0.7161(5) 0.3752(5) 0.2979(6) 0.092(2) Uani d . 1 C
H111 0.6862 0.3600 0.3619 0.111 Uiso calc R 1 H
H112 0.7982 0.4150 0.3354 0.111 Uiso calc R 1 H
C12 0.6263(4) 0.4532(5) 0.2069(6) 0.0876(19) Uani d . 1 C
H121 0.6621 0.4790 0.1498 0.105 Uiso calc R 1 H
H122 0.6119 0.5232 0.2471 0.105 Uiso calc R 1 H
N13 0.2783(3) 0.7246(4) 0.1549(4) 0.0733(13) Uani d . 1 N
C14 0.1634(5) 0.7990(5) 0.1160(6) 0.094(2) Uani d . 1 C
H141 0.1462 0.8201 0.1868 0.113 Uiso calc R 1 H
H142 0.0904 0.7552 0.0588 0.113 Uiso calc R 1 H
C15 0.1834(6) 0.9097(5) 0.0555(6) 0.097(2) Uani d . 1 C
H151 0.1917 0.8882 -0.0198 0.116 Uiso calc R 1 H
H152 0.1091 0.9608 0.0339 0.116 Uiso calc R 1 H
C16 0.3004(6) 0.9766(5) 0.1376(6) 0.0893(18) Uani d . 1 C
H161 0.2875 1.0076 0.2076 0.107 Uiso calc R 1 H
H162 0.3141 1.0435 0.0929 0.107 Uiso calc R 1 H
C17 0.4173(5) 0.8972(5) 0.1822(6) 0.0881(19) Uani d . 1 C
H171 0.4390 0.8774 0.1138 0.106 Uiso calc R 1 H
H172 0.4891 0.9396 0.2429 0.106 Uiso calc R 1 H
C18 0.3939(5) 0.7853(5) 0.2379(5) 0.0821(18) Uani d . 1 C
H181 0.4666 0.7325 0.2576 0.098 Uiso calc R 1 H
H182 0.3858 0.8043 0.3138 0.098 Uiso calc R 1 H
O19 0.0683(3) 0.3886(3) -0.0442(3) 0.0732(11) Uani d . 1 O

loop_
_atom_site_aniso_label
_atom_site_aniso_U_11
_atom_site_aniso_U_22
_atom_site_aniso_U_33
_atom_site_aniso_U_12
_atom_site_aniso_U_13
_atom_site_aniso_U_23
N3 0.048(2) 0.061(3) 0.070(3) 0.000(2) 0.0188(19) -0.010(2)
C4 0.044(3) 0.058(3) 0.064(3) -0.003(2) 0.016(2) -0.006(3)
N5 0.044(2) 0.052(3) 0.071(3) 0.0021(18) 0.0201(18) -0.005(2)
C6 0.050(3) 0.052(3) 0.057(3) 0.001(2) 0.021(2) 0.006(2)
N1 0.038(2) 0.063(3) 0.071(3) -0.001(2) 0.018(2) -0.005(2)
C2 0.049(3) 0.064(3) 0.054(3) -0.004(2) 0.024(2) -0.006(3)
N7 0.042(2) 0.055(3) 0.108(3) 0.0022(19) 0.006(2) -0.020(2)
C8 0.070(3) 0.066(4) 0.118(5) -0.002(3) 0.024(3) -0.025(4)
C9 0.086(4) 0.056(4) 0.114(5) 0.009(3) 0.025(4) -0.007(3)
C10 0.067(3) 0.071(4) 0.111(5) 0.015(3) 0.011(3) -0.010(4)
C11 0.063(3) 0.072(4) 0.108(5) 0.005(3) 0.001(3) -0.012(4)
C12 0.054(3) 0.061(3) 0.126(5) -0.002(3) 0.013(3) -0.010(4)
N13 0.045(2) 0.055(3) 0.108(4) 0.007(2) 0.019(2) -0.012(2)
C14 0.059(3) 0.072(4) 0.150(6) 0.010(3) 0.041(4) -0.018(4)
C15 0.083(4) 0.077(4) 0.109(5) 0.018(3) 0.017(4) 0.003(4)
C16 0.110(5) 0.063(4) 0.088(4) -0.012(4) 0.034(4) -0.007(3)
C17 0.074(4) 0.081(4) 0.110(5) -0.015(3) 0.038(4) -0.032(4)
C18 0.058(3) 0.069(4) 0.098(4) 0.004(3) 0.010(3) -0.023(3)
O19 0.0445(18) 0.086(3) 0.083(2) -0.0150(18) 0.0205(16) -0.030(2)

loop_
_atom_type_symbol
_atom_type_description
_atom_type_scat_dispersion_real
_atom_type_scat_dispersion_imag
_atom_type_scat_source
C C 0.0181 0.0091 'International Tables Vol C Tables 4.2.6.8 and 6.1.1.4'
H H 0.0000 0.0000 'International Tables Vol C Tables 4.2.6.8 and 6.1.1.4'
N N 0.0311 0.0180 'International Tables Vol C Tables 4.2.6.8 and 6.1.1.4'
O O 0.0492 0.0322 'International Tables Vol C Tables 4.2.6.8 and 6.1.1.4'

loop_
_geom_angle_atom_site_label_1
_geom_angle_atom_site_label_2
_geom_angle_atom_site_label_3
_geom_angle
_geom_angle_publ_flag
C2 N3 C4 116.4(4) ?
N5 C4 N7 116.8(4) ?
N5 C4 N3 127.1(4) ?
N7 C4 N3 116.1(5) ?
C6 N5 C4 116.1(4) ?
N5 C6 N13 119.7(4) ?
N5 C6 N1 120.3(5) ?
N13 C6 N1 119.9(4) ?
C6 N1 C2 121.1(4) yes
C6 N1 H1 123(4) ?
C2 N1 H1 115(4) ?
O19 C2 N3 123.9(5) ?
O19 C2 N1 117.1(4) ?
N3 C2 N1 119.0(4) yes
C4 N7 C8 122.8(4) yes
C4 N7 C12 121.9(4) yes
C8 N7 C12 114.2(4) yes
C9 C8 N7 112.3(5) ?
C9 C8 H81 109.1 ?
N7 C8 H81 109.1 ?
C9 C8 H82 109.1 ?
N7 C8 H82 109.1 ?
H81 C8 H82 107.9 ?
C8 C9 C10 113.1(5) ?
C8 C9 H91 109.0 ?
C10 C9 H91 109.0 ?
C8 C9 H92 109.0 ?
C10 C9 H92 109.0 ?
H91 C9 H92 107.8 ?
C11 C10 C9 109.9(5) ?
C11 C10 H101 109.7 ?
C9 C10 H101 109.7 ?
C11 C10 H102 109.7 ?
C9 C10 H102 109.7 ?
H101 C10 H102 108.2 ?
C12 C11 C10 113.0(5) ?
C12 C11 H111 109.0 ?
C10 C11 H111 109.0 ?
C12 C11 H112 109.0 ?
C10 C11 H112 109.0 ?
H111 C11 H112 107.8 ?
C11 C12 N7 111.0(5) ?
C11 C12 H121 109.4 ?
N7 C12 H121 109.4 ?
C11 C12 H122 109.4 ?
N7 C12 H122 109.4 ?
H121 C12 H122 108.0 ?
C6 N13 C18 121.1(4) yes
C6 N13 C14 125.5(4) yes
C18 N13 C14 113.4(4) yes
N13 C14 C15 109.4(5) ?
N13 C14 H141 109.8 ?
C15 C14 H141 109.8 ?
N13 C14 H142 109.8 ?
C15 C14 H142 109.8 ?
H141 C14 H142 108.2 ?
C16 C15 C14 111.9(5) ?
C16 C15 H151 109.2 ?
C14 C15 H151 109.2 ?
C16 C15 H152 109.2 ?
C14 C15 H152 109.2 ?
H151 C15 H152 107.9 ?
C15 C16 C17 111.1(5) ?
C15 C16 H161 109.4 ?
C17 C16 H161 109.4 ?
C15 C16 H162 109.4 ?
C17 C16 H162 109.4 ?
H161 C16 H162 108.0 ?
C18 C17 C16 111.1(5) ?
C18 C17 H171 109.4 ?
C16 C17 H171 109.4 ?
C18 C17 H172 109.4 ?
C16 C17 H172 109.4 ?
H171 C17 H172 108.0 ?
N13 C18 C17 111.7(5) ?
N13 C18 H181 109.3 ?
C17 C18 H181 109.3 ?
N13 C18 H182 109.3 ?
C17 C18 H182 109.3 ?
H181 C18 H182 107.9 ?

loop_
_geom_bond_atom_site_label_1
_geom_bond_atom_site_label_2
_geom_bond_distance
_geom_bond_publ_flag
N3 C2 1.325(5) ?
N3 C4 1.351(5) ?
C4 N5 1.345(6) ?
C4 N7 1.346(5) ?
N5 C6 1.320(5) ?
C6 N13 1.333(6) ?
N1 C6 1.366(5) yes
N1 C2 1.394(6) yes
N1 H1 0.78(5) ?
C2 O19 1.240(5) yes
N7 C8 1.465(6) ?
N7 C12 1.480(6) ?
C8 C9 1.428(7) ?
C8 H81 0.9700 ?
C8 H82 0.9700 ?
C9 C10 1.516(7) ?
C9 H91 0.9700 ?
C9 H92 0.9700 ?
C10 C11 1.503(7) ?
C10 H101 0.9700 ?
C10 H102 0.9700 ?
C11 C12 1.447(7) ?
C11 H111 0.9700 ?
C11 H112 0.9700 ?
C12 H121 0.9700 ?
C12 H122 0.9700 ?
N13 C18 1.459(6) ?
N13 C14 1.465(6) ?
C14 C15 1.502(8) ?
C14 H141 0.9700 ?
C14 H142 0.9700 ?
C15 C16 1.500(7) ?
C15 H151 0.9700 ?
C15 H152 0.9700 ?
C16 C17 1.513(7) ?
C16 H161 0.9700 ?
C16 H162 0.9700 ?
C17 C18 1.496(8) ?
C17 H171 0.9700 ?
C17 H172 0.9700 ?
C18 H181 0.9700 ?
C18 H182 0.9700 ?

loop_
_geom_hbond_atom_site_label_D
_geom_hbond_atom_site_label_H
_geom_hbond_atom_site_label_A
_geom_hbond_site_symmetry_A
_geom_hbond_distance_DH
_geom_hbond_distance_HA
_geom_hbond_distance_DA
_geom_hbond_angle_DHA
_geom_hbond_publ_flag
N1 H1 O19 3_565 0.78(5) 2.04(5) 2.792(5) 161(5) yes
C14 H142 O19 3_565 0.97 2.38 3.219(6) 144 yes

loop_
_geom_torsion_atom_site_label_1
_geom_torsion_atom_site_label_2
_geom_torsion_atom_site_label_3
_geom_torsion_atom_site_label_4
_geom_torsion
_geom_torsion_publ_flag
C2 N3 C4 N5 -1.8(7) ?
C2 N3 C4 N7 178.1(5) ?
N7 C4 N5 C6 -179.5(4) ?
N3 C4 N5 C6 0.4(7) ?
C4 N5 C6 N13 -179.2(4) ?
C4 N5 C6 N1 -0.5(6) ?
N5 C6 N1 C2 2.1(7) ?
N13 C6 N1 C2 -179.3(5) ?
C4 N3 C2 O19 -177.0(5) ?
C4 N3 C2 N1 3.2(6) ?
C6 N1 C2 O19 176.7(4) ?
C6 N1 C2 N3 -3.5(7) ?
N5 C4 N7 C8 -170.7(5) ?
N3 C4 N7 C8 9.4(8) yes
N5 C4 N7 C12 -3.5(7) ?
N3 C4 N7 C12 176.6(5) ?
C4 N7 C8 C9 -139.9(5) ?
C12 N7 C8 C9 52.0(7) ?
N7 C8 C9 C10 -51.9(7) ?
C8 C9 C10 C11 52.3(8) ?
C9 C10 C11 C12 -53.1(8) ?
C10 C11 C12 N7 53.2(7) ?
C4 N7 C12 C11 139.6(6) ?
C8 N7 C12 C11 -52.2(7) ?
N5 C6 N13 C18 -7.1(7) ?
N1 C6 N13 C18 174.2(5) ?
N5 C6 N13 C14 171.9(5) ?
N1 C6 N13 C14 -6.7(8) yes
C6 N13 C14 C15 -121.7(6) ?
C18 N13 C14 C15 57.4(7) ?
N13 C14 C15 C16 -55.8(7) ?
C14 C15 C16 C17 54.2(7) ?
C15 C16 C17 C18 -52.0(7) ?
C6 N13 C18 C17 122.3(5) ?
C14 N13 C18 C17 -56.8(6) ?
C16 C17 C18 N13 52.9(6) ?

loop_
_cod_related_entry_id
_cod_related_entry_database
_cod_related_entry_code
1 ChemSpider 540348
